data_7013003
loop_
_publ_author_name
'Comba, Peter'
'DeIuliis, Geoffry N.'
'Lawrance, Geoffrey A.'
'Luther, Stephan M.'
'Maeder, Marcel'
'Nolan, Annette L.'
'Robertson, Mark J.'
'Turner, Peter'

_publ_section_title
;
 Geometrical isomerism in octahedral complexes arising from the
 presence of a fused ring on a triaza macrocycle
;
_journal_issue 11
_journal_name_full 'Dalton Transactions'
_journal_page_first 2188
_journal_paper_doi 10.1039/b303515h
_journal_year 2003
_chemical_formula_sum 'C20 H42 Cl3 Cr N6 O4.88'
_chemical_formula_weight 602.95
_space_group_IT_number 18
_symmetry_cell_setting orthorhombic
_symmetry_Int_Tables_number 18
_symmetry_space_group_name_Hall 'P 2 2ab'
_symmetry_space_group_name_H-M 'P 21 21 2'
_atom_sites_solution_hydrogens geom
_atom_sites_solution_primary direct
_atom_sites_solution_secondary difmap
_audit_creation_method SHELXL-97
_cell_angle_alpha 90.00
_cell_angle_beta 90.00
_cell_angle_gamma 90.00
_cell_formula_units_Z 8
_cell_length_a 18.936(4)
_cell_length_b 29.495(5)
_cell_length_c 11.545(2)
_cell_measurement_reflns_used 978
_cell_measurement_temperature 294(2)
_cell_measurement_theta_max 22.125
_cell_measurement_theta_min 2.866
_cell_volume 6448(2)
_computing_cell_refinement 'SAINT (Bruker,1995)'
_computing_data_collection 'SMART (Bruker,1995)'
_computing_data_reduction 'SAINT and XPREP (Bruker 1995)'
_computing_molecular_graphics
;
teXsan for Windows (MSC, 1997) 
xtal 3.6 (Hall,du Boulay, D.J. & Olthof-Hazekamp, R. 1999)
ORTEPII  (Johnson,C.K., 1976). 
WinGX (Farrugia, 1999)
;
_computing_structure_refinement 'SHELXL-97 (Sheldrick, 1997)'
_computing_structure_solution 'SIR97 (Altomare, et. al. 1997)'
_diffrn_ambient_temperature 294(2)
_diffrn_crystal_treatment
;
attached to a thin glass fibre
;
_diffrn_measured_fraction_theta_full 0.987
_diffrn_measured_fraction_theta_max 0.987
_diffrn_measurement_device_type 'Bruker SMART 1000 CCD'
_diffrn_measurement_method \w
_diffrn_radiation_monochromator graphite
_diffrn_radiation_source 'sealed tube'
_diffrn_radiation_type MoK\a
_diffrn_radiation_wavelength 0.71073
_diffrn_reflns_av_R_equivalents 0.0605
_diffrn_reflns_av_sigmaI/netI 0.0505
_diffrn_reflns_limit_h_max 25
_diffrn_reflns_limit_h_min -25
_diffrn_reflns_limit_k_max 39
_diffrn_reflns_limit_k_min -39
_diffrn_reflns_limit_l_max 15
_diffrn_reflns_limit_l_min -15
_diffrn_reflns_number 78427
_diffrn_reflns_theta_full 28.30
_diffrn_reflns_theta_max 28.30
_diffrn_reflns_theta_min 1.38
_diffrn_standards_decay_% 0.0
_diffrn_standards_number 250
_exptl_absorpt_coefficient_mu 0.638
_exptl_absorpt_correction_T_max 1.000
_exptl_absorpt_correction_T_min 0.937
_exptl_absorpt_correction_type empirical
_exptl_absorpt_process_details 'SADABS (Sheldrick, 1996)'
_exptl_crystal_colour yellow
_exptl_crystal_density_diffrn 1.242
_exptl_crystal_density_method 'not measured'
_exptl_crystal_description prism
_exptl_crystal_F_000 2544
_exptl_crystal_size_max 0.169
_exptl_crystal_size_mid 0.134
_exptl_crystal_size_min 0.134
_refine_diff_density_max 1.261
_refine_diff_density_min -0.451
_refine_diff_density_rms 0.130
_refine_ls_abs_structure_details 'Flack H D (1983), Acta Cryst. A39, 876-881'
_refine_ls_abs_structure_Flack 0.01(3)
_refine_ls_extinction_method none
_refine_ls_goodness_of_fit_ref 1.568
_refine_ls_hydrogen_treatment mixed
_refine_ls_matrix_type full
_refine_ls_number_parameters 632
_refine_ls_number_reflns 15650
_refine_ls_number_restraints 0
_refine_ls_restrained_S_all 1.568
_refine_ls_R_factor_all 0.1134
_refine_ls_R_factor_gt 0.0664
_refine_ls_shift/su_max 0.010
_refine_ls_shift/su_mean 0.000
_refine_ls_structure_factor_coef Fsqd
_refine_ls_weighting_details 'calc w=1/[\s^2^(Fo^2^)+(0.05P)^2^+5.0P] where P=(Fo^2^+2Fc^2^)/3'
_refine_ls_weighting_scheme calc
_refine_ls_wR_factor_gt 0.1773
_refine_ls_wR_factor_ref 0.1943
_reflns_number_gt 10662
_reflns_number_total 15616
_reflns_threshold_expression >2sigma(I)
_cod_data_source_file b303515h.txt
_cod_data_source_block gal3
_cod_original_sg_symbol_H-M 'P 21212'
_cod_database_code 7013003

loop_
_symmetry_equiv_pos_as_xyz
'x, y, z'
'-x, -y, z'
'-x+1/2, y+1/2, -z'
'x+1/2, -y+1/2, -z'

loop_
_atom_site_label
_atom_site_type_symbol
_atom_site_fract_x
_atom_site_fract_y
_atom_site_fract_z
_atom_site_U_iso_or_equiv
_atom_site_adp_type
_atom_site_occupancy
_atom_site_symmetry_multiplicity
_atom_site_calc_flag
_atom_site_refinement_flags
_atom_site_disorder_assembly
_atom_site_disorder_group
Cr1 Cr 0.22030(5) 0.02234(3) 0.35894(7) 0.03247(19) Uani 1 1 d . . .
N1 N 0.2136(3) -0.02049(16) 0.2151(4) 0.0409(11) Uani 1 1 d . . .
H1N H 0.2217 -0.0496 0.2372 0.049 Uiso 1 1 calc R . .
N2 N 0.2914(3) 0.05730(15) 0.2520(4) 0.0370(10) Uani 1 1 d . . .
H2N H 0.3253 0.0704 0.2969 0.044 Uiso 1 1 calc R . .
N3 N 0.1459(3) 0.05882(17) 0.2658(4) 0.0404(11) Uani 1 1 d . . .
H3N H 0.1087 0.0649 0.3131 0.048 Uiso 1 1 calc R . .
N4 N 0.2907(2) -0.01592(14) 0.4577(4) 0.0358(10) Uani 1 1 d . . .
H4N H 0.3207 -0.0309 0.4095 0.043 Uiso 1 1 calc R . .
N5 N 0.2243(2) 0.06549(14) 0.5040(4) 0.0326(9) Uani 1 1 d . . .
H5N H 0.2347 0.0941 0.4800 0.039 Uiso 1 1 calc R . .
N6 N 0.1453(3) -0.01114(16) 0.4580(4) 0.0430(12) Uani 1 1 d . . .
H6N H 0.1057 -0.0154 0.4147 0.052 Uiso 1 1 calc R . .
C1 C 0.2665(3) -0.00674(19) 0.1246(5) 0.0411(13) Uani 1 1 d . . .
H1 H 0.2418 0.0124 0.0682 0.049 Uiso 1 1 calc R . .
C2 C 0.2972(4) -0.0471(2) 0.0585(6) 0.0578(18) Uani 1 1 d . . .
H2A H 0.2593 -0.0647 0.0242 0.069 Uiso 1 1 calc R . .
H2B H 0.3230 -0.0665 0.1114 0.069 Uiso 1 1 calc R . .
C3 C 0.3467(4) -0.0297(3) -0.0365(6) 0.065(2) Uani 1 1 d . . .
H3A H 0.3682 -0.0553 -0.0760 0.078 Uiso 1 1 calc R . .
H3B H 0.3198 -0.0126 -0.0930 0.078 Uiso 1 1 calc R . .
C4 C 0.4035(4) -0.0001(3) 0.0142(6) 0.0650(19) Uani 1 1 d . . .
H4A H 0.4323 0.0119 -0.0482 0.078 Uiso 1 1 calc R . .
H4B H 0.4338 -0.0184 0.0632 0.078 Uiso 1 1 calc R . .
C5 C 0.3743(3) 0.0390(3) 0.0849(6) 0.0558(17) Uani 1 1 d . . .
H5A H 0.3492 0.0597 0.0343 0.067 Uiso 1 1 calc R . .
H5B H 0.4130 0.0555 0.1203 0.067 Uiso 1 1 calc R . .
C6 C 0.3244(3) 0.0219(2) 0.1792(5) 0.0405(13) Uani 1 1 d . . .
H6 H 0.3518 0.0021 0.2304 0.049 Uiso 1 1 calc R . .
C7 C 0.1403(3) -0.0160(2) 0.1714(5) 0.0493(16) Uani 1 1 d . . .
H7A H 0.1082 -0.0318 0.2229 0.059 Uiso 1 1 calc R . .
H7B H 0.1367 -0.0297 0.0953 0.059 Uiso 1 1 calc R . .
C8 C 0.1199(3) 0.0335(2) 0.1644(5) 0.0497(17) Uani 1 1 d . . .
H8A H 0.1395 0.0466 0.0943 0.060 Uiso 1 1 calc R . .
H8B H 0.0689 0.0360 0.1603 0.060 Uiso 1 1 calc R . .
C9 C 0.2537(3) 0.0937(2) 0.1850(5) 0.0444(14) Uani 1 1 d . . .
H9A H 0.2487 0.0843 0.1049 0.053 Uiso 1 1 calc R . .
H9B H 0.2815 0.1213 0.1864 0.053 Uiso 1 1 calc R . .
C10 C 0.1819(4) 0.1027(2) 0.2359(6) 0.0488(15) Uani 1 1 d . . .
H10A H 0.1867 0.1211 0.3050 0.059 Uiso 1 1 calc R . .
H10B H 0.1534 0.1194 0.1805 0.059 Uiso 1 1 calc R . .
C11 C 0.3320(3) 0.0184(2) 0.5273(5) 0.0376(12) Uani 1 1 d . . .
H11 H 0.3589 0.0368 0.4721 0.045 Uiso 1 1 calc R . .
C12 C 0.3853(3) -0.0015(2) 0.6140(5) 0.0473(14) Uani 1 1 d . . .
H12A H 0.3609 -0.0199 0.6710 0.057 Uiso 1 1 calc R . .
H12B H 0.4191 -0.0206 0.5737 0.057 Uiso 1 1 calc R . .
C13 C 0.4234(4) 0.0376(2) 0.6736(6) 0.0584(18) Uani 1 1 d . . .
H13A H 0.4523 0.0532 0.6169 0.070 Uiso 1 1 calc R . .
H13B H 0.4547 0.0253 0.7323 0.070 Uiso 1 1 calc R . .
C14 C 0.3736(4) 0.0718(2) 0.7303(6) 0.0543(17) Uani 1 1 d . . .
H14A H 0.4008 0.0970 0.7603 0.065 Uiso 1 1 calc R . .
H14B H 0.3495 0.0575 0.7948 0.065 Uiso 1 1 calc R . .
C15 C 0.3187(3) 0.08943(19) 0.6424(6) 0.0463(14) Uani 1 1 d . . .
H15A H 0.2851 0.1090 0.6815 0.056 Uiso 1 1 calc R . .
H15B H 0.3422 0.1071 0.5829 0.056 Uiso 1 1 calc R . .
C16 C 0.2802(3) 0.05005(18) 0.5874(4) 0.0343(11) Uani 1 1 d . . .
H16 H 0.2569 0.0329 0.6493 0.041 Uiso 1 1 calc R . .
C17 C 0.2514(3) -0.0500(2) 0.5311(5) 0.0431(14) Uani 1 1 d . . .
H17A H 0.2498 -0.0396 0.6107 0.052 Uiso 1 1 calc R . .
H17B H 0.2761 -0.0788 0.5296 0.052 Uiso 1 1 calc R . .
C18 C 0.1771(3) -0.0563(2) 0.4860(6) 0.0467(15) Uani 1 1 d . . .
H18A H 0.1780 -0.0750 0.4169 0.056 Uiso 1 1 calc R . .
H18B H 0.1486 -0.0715 0.5439 0.056 Uiso 1 1 calc R . .
C19 C 0.1528(3) 0.0651(2) 0.5539(5) 0.0395(13) Uani 1 1 d . . .
H19A H 0.1211 0.0823 0.5047 0.047 Uiso 1 1 calc R . .
H19B H 0.1535 0.0792 0.6297 0.047 Uiso 1 1 calc R . .
C20 C 0.1267(3) 0.0163(2) 0.5644(5) 0.0456(15) Uani 1 1 d . . .
H20A H 0.1477 0.0023 0.6322 0.055 Uiso 1 1 calc R . .
H20B H 0.0758 0.0163 0.5748 0.055 Uiso 1 1 calc R . .
Cr2 Cr 0.49511(4) 0.25671(3) 0.36995(7) 0.03067(18) Uani 1 1 d . . .
N7 N 0.5603(2) 0.27169(14) 0.5109(4) 0.0326(10) Uani 1 1 d . . .
H7N H 0.6050 0.2768 0.4847 0.039 Uiso 1 1 calc R . .
N8 N 0.4707(2) 0.20022(15) 0.4699(4) 0.0365(10) Uani 1 1 d . . .
H8N H 0.4609 0.1765 0.4221 0.044 Uiso 1 1 calc R . .
N9 N 0.4201(2) 0.28795(16) 0.4730(4) 0.0368(11) Uani 1 1 d . . .
H9N H 0.3974 0.3094 0.4302 0.044 Uiso 1 1 calc R . .
N10 N 0.5721(2) 0.22966(15) 0.2617(4) 0.0364(10) Uani 1 1 d . . .
H10N H 0.6062 0.2163 0.3055 0.044 Uiso 1 1 calc R . .
N11 N 0.4296(2) 0.24052(16) 0.2320(4) 0.0362(10) Uani 1 1 d . . .
H11N H 0.3930 0.2234 0.2581 0.043 Uiso 1 1 calc R . .
N12 N 0.5138(3) 0.31460(16) 0.2733(4) 0.0423(12) Uani 1 1 d . . .
H12N H 0.5070 0.3394 0.3187 0.051 Uiso 1 1 calc R . .
C21 C 0.5617(3) 0.23271(19) 0.5959(5) 0.0375(12) Uani 1 1 d . . .
H21 H 0.5280 0.2398 0.6578 0.045 Uiso 1 1 calc R . .
C22 C 0.6340(3) 0.2254(2) 0.6527(5) 0.0430(13) Uani 1 1 d . . .
H22A H 0.6690 0.2187 0.5937 0.052 Uiso 1 1 calc R . .
H22B H 0.6484 0.2528 0.6928 0.052 Uiso 1 1 calc R . .
C23 C 0.6295(4) 0.1863(2) 0.7378(6) 0.0570(18) Uani 1 1 d . . .
H23A H 0.5978 0.1944 0.8004 0.068 Uiso 1 1 calc R . .
H23B H 0.6758 0.1808 0.7709 0.068 Uiso 1 1 calc R . .
C24 C 0.6031(4) 0.1431(2) 0.6799(6) 0.0590(19) Uani 1 1 d . . .
H24A H 0.6371 0.1333 0.6224 0.071 Uiso 1 1 calc R . .
H24B H 0.5988 0.1193 0.7375 0.071 Uiso 1 1 calc R . .
C25 C 0.5320(3) 0.15058(19) 0.6221(6) 0.0482(14) Uani 1 1 d . . .
H25A H 0.4966 0.1572 0.6804 0.058 Uiso 1 1 calc R . .
H25B H 0.5179 0.1233 0.5815 0.058 Uiso 1 1 calc R . .
C26 C 0.5367(3) 0.18980(18) 0.5370(5) 0.0357(12) Uani 1 1 d . . .
H26 H 0.5730 0.1817 0.4801 0.043 Uiso 1 1 calc R . .
C27 C 0.5325(3) 0.31369(18) 0.5609(5) 0.0390(13) Uani 1 1 d . . .
H27A H 0.5436 0.3390 0.5104 0.047 Uiso 1 1 calc R . .
H27B H 0.5546 0.3192 0.6354 0.047 Uiso 1 1 calc R . .
C28 C 0.4530(3) 0.3104(2) 0.5763(5) 0.0416(14) Uani 1 1 d . . .
H28A H 0.4424 0.2931 0.6455 0.050 Uiso 1 1 calc R . .
H28B H 0.4334 0.3406 0.5858 0.050 Uiso 1 1 calc R . .
C29 C 0.4074(3) 0.2095(2) 0.5447(5) 0.0419(14) Uani 1 1 d . . .
H29A H 0.4224 0.2136 0.6244 0.050 Uiso 1 1 calc R . .
H29B H 0.3756 0.1837 0.5420 0.050 Uiso 1 1 calc R . .
C30 C 0.3686(3) 0.25175(19) 0.5039(5) 0.0413(13) Uani 1 1 d . . .
H30A H 0.3399 0.2444 0.4369 0.050 Uiso 1 1 calc R . .
H30B H 0.3376 0.2625 0.5648 0.050 Uiso 1 1 calc R . .
C31 C 0.5346(3) 0.1939(2) 0.1916(5) 0.0396(13) Uani 1 1 d . . .
H31 H 0.5193 0.1702 0.2454 0.048 Uiso 1 1 calc R . .
C32 C 0.5812(4) 0.1711(2) 0.0981(6) 0.0515(16) Uani 1 1 d . . .
H32A H 0.5972 0.1934 0.0422 0.062 Uiso 1 1 calc R . .
H32B H 0.6222 0.1571 0.1336 0.062 Uiso 1 1 calc R . .
C33 C 0.5359(5) 0.1352(2) 0.0387(6) 0.065(2) Uani 1 1 d . . .
H33A H 0.5628 0.1213 -0.0235 0.078 Uiso 1 1 calc R . .
H33B H 0.5242 0.1116 0.0941 0.078 Uiso 1 1 calc R . .
C34 C 0.4680(4) 0.1550(3) -0.0107(6) 0.065(2) Uani 1 1 d . . .
H34A H 0.4795 0.1767 -0.0710 0.077 Uiso 1 1 calc R . .
H34B H 0.4402 0.1309 -0.0455 0.077 Uiso 1 1 calc R . .
C35 C 0.4245(4) 0.1783(2) 0.0824(5) 0.0491(16) Uani 1 1 d . . .
H35A H 0.3829 0.1921 0.0482 0.059 Uiso 1 1 calc R . .
H35B H 0.4092 0.1563 0.1396 0.059 Uiso 1 1 calc R . .
C36 C 0.4694(3) 0.21435(18) 0.1395(5) 0.0387(12) Uani 1 1 d . . .
H36 H 0.4842 0.2359 0.0796 0.046 Uiso 1 1 calc R . .
C37 C 0.6050(3) 0.2666(2) 0.1884(5) 0.0460(15) Uani 1 1 d . . .
H37A H 0.6557 0.2621 0.1850 0.055 Uiso 1 1 calc R . .
H37B H 0.5867 0.2647 0.1101 0.055 Uiso 1 1 calc R . .
C38 C 0.5894(3) 0.3125(2) 0.2374(6) 0.0462(15) Uani 1 1 d . . .
H38A H 0.6196 0.3182 0.3038 0.055 Uiso 1 1 calc R . .
H38B H 0.5989 0.3356 0.1796 0.055 Uiso 1 1 calc R . .
C39 C 0.4023(3) 0.2839(2) 0.1882(5) 0.0460(15) Uani 1 1 d . . .
H39A H 0.3691 0.2967 0.2433 0.055 Uiso 1 1 calc R . .
H39B H 0.3778 0.2792 0.1154 0.055 Uiso 1 1 calc R . .
C40 C 0.4644(4) 0.3168(2) 0.1702(5) 0.0512(16) Uani 1 1 d . . .
H40A H 0.4898 0.3088 0.1002 0.061 Uiso 1 1 calc R . .
H40B H 0.4467 0.3475 0.1613 0.061 Uiso 1 1 calc R . .
Cl1 Cl 0.00661(8) -0.06682(5) 0.37694(14) 0.0487(3) Uani 1 1 d . . .
Cl2 Cl 0.03608(11) 0.21292(7) 0.11896(15) 0.0716(5) Uani 1 1 d . . .
Cl3 Cl 0.17340(16) 0.05661(12) -0.1309(2) 0.1154(10) Uani 1 1 d . . .
Cl4 Cl 0.21439(8) 0.17652(5) 0.50408(13) 0.0450(3) Uani 1 1 d . . .
Cl5 Cl 0.44148(8) 0.09978(5) 0.35693(13) 0.0457(3) Uani 1 1 d . . .
Cl6 Cl 0.70740(10) 0.17377(8) 0.37022(19) 0.0772(6) Uani 1 1 d . . .
O1 O 0.2897(3) 0.20356(18) 0.2677(4) 0.0659(13) Uani 1 1 d . . .
O2 O 0.4801(3) 0.40140(17) 0.3631(5) 0.0798(16) Uani 1 1 d . . .
O3 O 0.3054(2) 0.34219(17) 0.3996(5) 0.0668(14) Uani 1 1 d . . .
O4 O 0.3814(4) -0.0814(2) 0.3401(6) 0.100(2) Uani 1 1 d . . .
O5 O 0.4594(5) 0.3796(2) 0.8533(7) 0.128(3) Uani 1 1 d . . .
O6 O 0.2027(3) 0.2235(3) 0.0749(5) 0.101(2) Uani 1 1 d . . .
O7 O 0.3072(4) 0.3803(2) -0.2130(7) 0.116(3) Uani 1 1 d . . .
O8 O 0.2872(5) 0.2018(3) -0.2490(8) 0.061(2) Uiso 0.50 1 d P . .
O9 O 0.2625(7) 0.3147(4) 0.0007(12) 0.092(4) Uiso 0.50 1 d P . .
O10 O 0.2457(5) 0.1518(3) -0.0671(8) 0.056(2) Uiso 0.50 1 d P . .
O11 O 0.2818(5) 0.3835(3) 0.1906(8) 0.060(2) Uiso 0.50 1 d P . .
O12 O 0.3714(8) 0.2684(5) -0.1451(14) 0.039(3) Uiso 0.25 1 d P . .
O13 O -0.0071(10) -0.0732(6) -0.0646(15) 0.050(4) Uiso 0.25 1 d P . .
O14 O 0.1175(8) -0.0462(5) -0.1721(13) 0.043(4) Uiso 0.25 1 d P . .

loop_
_atom_site_aniso_label
_atom_site_aniso_U_11
_atom_site_aniso_U_22
_atom_site_aniso_U_33
_atom_site_aniso_U_23
_atom_site_aniso_U_13
_atom_site_aniso_U_12
Cr1 0.0340(4) 0.0351(4) 0.0283(4) 0.0022(4) -0.0017(4) -0.0034(4)
N1 0.048(3) 0.038(2) 0.036(2) 0.000(2) 0.004(2) -0.007(2)
N2 0.040(3) 0.037(2) 0.034(2) -0.0015(19) -0.003(2) -0.004(2)
N3 0.036(3) 0.049(3) 0.036(3) 0.002(2) -0.001(2) 0.003(2)
N4 0.036(3) 0.032(2) 0.040(2) 0.0005(19) 0.001(2) 0.001(2)
N5 0.035(2) 0.034(2) 0.029(2) 0.0018(18) -0.003(2) -0.0001(19)
N6 0.039(3) 0.046(3) 0.043(3) 0.010(2) -0.006(2) -0.007(2)
C1 0.044(3) 0.042(3) 0.037(3) -0.001(3) 0.001(3) -0.001(2)
C2 0.072(5) 0.047(4) 0.054(4) -0.009(3) 0.007(3) 0.004(3)
C3 0.078(5) 0.068(5) 0.049(4) -0.008(4) 0.015(4) 0.010(4)
C4 0.055(4) 0.092(5) 0.047(4) 0.003(4) 0.015(3) 0.018(4)
C5 0.037(4) 0.078(5) 0.052(4) -0.001(3) 0.005(3) -0.008(3)
C6 0.038(3) 0.046(3) 0.038(3) -0.002(3) 0.002(2) 0.000(3)
C7 0.043(3) 0.072(4) 0.033(3) -0.004(3) -0.003(3) -0.022(3)
C8 0.039(3) 0.078(5) 0.032(3) 0.004(3) -0.006(2) -0.003(3)
C9 0.055(4) 0.041(3) 0.037(3) 0.009(3) 0.001(3) -0.003(3)
C10 0.059(4) 0.046(4) 0.042(3) 0.005(3) -0.005(3) 0.009(3)
C11 0.040(3) 0.039(3) 0.034(3) 0.003(2) -0.003(2) -0.005(3)
C12 0.045(3) 0.048(3) 0.049(3) 0.006(3) -0.005(3) 0.007(3)
C13 0.047(4) 0.071(5) 0.056(4) 0.003(3) -0.015(3) 0.001(3)
C14 0.056(4) 0.060(4) 0.047(4) -0.003(3) -0.021(3) -0.008(3)
C15 0.052(4) 0.042(3) 0.045(3) -0.003(3) -0.010(3) 0.004(3)
C16 0.036(3) 0.042(3) 0.025(2) 0.004(2) -0.006(2) -0.002(2)
C17 0.047(3) 0.036(3) 0.046(3) 0.012(3) 0.001(3) -0.002(3)
C18 0.044(3) 0.038(3) 0.057(4) 0.011(3) 0.000(3) -0.010(3)
C19 0.039(3) 0.049(3) 0.031(3) 0.000(2) 0.001(2) 0.009(3)
C20 0.038(3) 0.061(4) 0.038(3) 0.008(3) 0.005(3) 0.000(3)
Cr2 0.0347(4) 0.0323(4) 0.0250(4) -0.0006(3) 0.0015(4) -0.0023(3)
N7 0.038(2) 0.033(2) 0.026(2) -0.0015(18) 0.0035(19) -0.0037(19)
N8 0.040(3) 0.035(2) 0.035(2) -0.0003(19) 0.001(2) -0.002(2)
N9 0.040(3) 0.038(3) 0.033(2) -0.002(2) 0.003(2) 0.001(2)
N10 0.033(2) 0.042(3) 0.034(2) -0.002(2) 0.002(2) -0.002(2)
N11 0.037(3) 0.043(3) 0.029(2) -0.004(2) 0.0018(19) -0.002(2)
N12 0.060(3) 0.037(2) 0.030(2) 0.0001(19) 0.001(2) -0.001(2)
C21 0.041(3) 0.041(3) 0.031(3) -0.002(2) 0.001(2) -0.004(2)
C22 0.042(3) 0.046(3) 0.040(3) 0.001(3) -0.003(3) 0.002(3)
C23 0.065(4) 0.061(4) 0.046(4) 0.003(3) -0.010(3) 0.015(4)
C24 0.076(5) 0.045(4) 0.056(4) 0.010(3) -0.009(4) 0.015(3)
C25 0.066(4) 0.036(3) 0.043(3) 0.004(3) -0.001(3) 0.001(3)
C26 0.038(3) 0.034(3) 0.035(3) 0.000(2) 0.002(2) -0.001(2)
C27 0.047(3) 0.034(3) 0.036(3) -0.004(2) -0.005(3) -0.009(2)
C28 0.052(4) 0.043(3) 0.030(3) -0.010(2) 0.004(3) 0.005(3)
C29 0.042(3) 0.040(3) 0.044(3) 0.001(3) 0.009(3) -0.005(3)
C30 0.035(3) 0.045(3) 0.044(3) -0.006(3) 0.008(3) -0.005(2)
C31 0.049(4) 0.037(3) 0.033(3) -0.006(2) 0.009(3) 0.001(3)
C32 0.058(4) 0.052(4) 0.045(4) -0.008(3) 0.015(3) 0.003(3)
C33 0.091(6) 0.053(4) 0.052(4) -0.018(3) 0.016(4) -0.001(4)
C34 0.084(5) 0.060(4) 0.050(4) -0.023(3) 0.003(4) -0.016(4)
C35 0.057(4) 0.056(4) 0.035(3) -0.010(3) 0.003(3) -0.013(3)
C36 0.047(3) 0.041(3) 0.028(3) -0.006(2) 0.003(3) -0.003(2)
C37 0.045(4) 0.055(4) 0.038(3) 0.004(3) 0.011(3) -0.008(3)
C38 0.051(4) 0.043(3) 0.045(3) 0.009(3) 0.005(3) -0.018(3)
C39 0.048(4) 0.050(4) 0.039(3) -0.005(3) -0.007(3) 0.012(3)
C40 0.074(5) 0.043(3) 0.037(3) 0.006(3) -0.004(3) 0.007(3)
Cl1 0.0398(7) 0.0505(8) 0.0559(9) 0.0043(7) -0.0037(8) -0.0058(6)
Cl2 0.0883(13) 0.0873(13) 0.0393(9) 0.0056(9) -0.0078(9) -0.0291(11)
Cl3 0.118(2) 0.183(3) 0.0443(11) 0.0286(16) 0.0060(13) 0.0004(19)
Cl4 0.0422(8) 0.0429(7) 0.0500(8) 0.0044(6) 0.0003(7) 0.0063(6)
Cl5 0.0524(8) 0.0413(7) 0.0434(8) -0.0009(7) -0.0020(7) -0.0177(6)
Cl6 0.0540(10) 0.1050(15) 0.0725(12) -0.0105(12) -0.0094(10) 0.0136(10)
O1 0.044(3) 0.093(4) 0.060(3) -0.002(3) -0.001(2) -0.014(3)
O2 0.102(4) 0.062(3) 0.076(3) -0.015(3) -0.008(3) 0.015(3)
O3 0.055(3) 0.065(3) 0.080(4) 0.004(3) -0.001(3) 0.013(2)
O4 0.111(5) 0.082(4) 0.107(5) -0.008(4) 0.018(4) 0.036(4)
O5 0.150(7) 0.095(5) 0.139(7) 0.042(5) 0.042(6) 0.026(5)
O6 0.092(5) 0.150(6) 0.061(4) -0.008(4) -0.014(3) 0.015(4)
O7 0.125(6) 0.090(5) 0.135(6) -0.023(4) -0.030(5) -0.001(4)

loop_
_atom_type_symbol
_atom_type_description
_atom_type_scat_dispersion_real
_atom_type_scat_dispersion_imag
_atom_type_scat_source
C C 0.0033 0.0016 'International Tables Vol C Tables 4.2.6.8 and 6.1.1.4'
H H 0.0000 0.0000 'International Tables Vol C Tables 4.2.6.8 and 6.1.1.4'
Cl Cl 0.1484 0.1585 'International Tables Vol C Tables 4.2.6.8 and 6.1.1.4'
Cr Cr 0.3209 0.6236 'International Tables Vol C Tables 4.2.6.8 and 6.1.1.4'
N N 0.0061 0.0033 'International Tables Vol C Tables 4.2.6.8 and 6.1.1.4'
O O 0.0106 0.0060 'International Tables Vol C Tables 4.2.6.8 and 6.1.1.4'

loop_
_geom_angle_atom_site_label_1
_geom_angle_atom_site_label_2
_geom_angle_atom_site_label_3
_geom_angle
_geom_angle_site_symmetry_1
_geom_angle_site_symmetry_3
_geom_angle_publ_flag
N3 Cr1 N6 93.90(19) . . ?
N3 Cr1 N4 176.92(19) . . ?
N6 Cr1 N4 83.02(18) . . ?
N3 Cr1 N1 82.0(2) . . ?
N6 Cr1 N1 96.26(19) . . ?
N4 Cr1 N1 98.40(19) . . ?
N3 Cr1 N2 82.88(18) . . ?
N6 Cr1 N2 176.66(19) . . ?
N4 Cr1 N2 100.20(18) . . ?
N1 Cr1 N2 82.44(18) . . ?
N3 Cr1 N5 97.11(18) . . ?
N6 Cr1 N5 82.76(19) . . ?
N4 Cr1 N5 82.46(17) . . ?
N1 Cr1 N5 178.6(2) . . ?
N2 Cr1 N5 98.49(17) . . ?
C7 N1 C1 111.3(4) . . ?
C7 N1 Cr1 105.8(4) . . ?
C1 N1 Cr1 110.4(3) . . ?
C7 N1 H1N 109.8 . . ?
C1 N1 H1N 109.8 . . ?
Cr1 N1 H1N 109.8 . . ?
C6 N2 C9 114.3(4) . . ?
C6 N2 Cr1 105.0(3) . . ?
C9 N2 Cr1 110.4(4) . . ?
C6 N2 H2N 109.0 . . ?
C9 N2 H2N 109.0 . . ?
Cr1 N2 H2N 109.0 . . ?
C8 N3 C10 113.9(5) . . ?
C8 N3 Cr1 112.1(4) . . ?
C10 N3 Cr1 105.0(4) . . ?
C8 N3 H3N 108.5 . . ?
C10 N3 H3N 108.5 . . ?
Cr1 N3 H3N 108.5 . . ?
C11 N4 C17 113.8(4) . . ?
C11 N4 Cr1 105.0(3) . . ?
C17 N4 Cr1 110.6(3) . . ?
C11 N4 H4N 109.1 . . ?
C17 N4 H4N 109.1 . . ?
Cr1 N4 H4N 109.1 . . ?
C19 N5 C16 113.3(4) . . ?
C19 N5 Cr1 105.8(3) . . ?
C16 N5 Cr1 110.7(3) . . ?
C19 N5 H5N 109.0 . . ?
C16 N5 H5N 109.0 . . ?
Cr1 N5 H5N 109.0 . . ?
C18 N6 C20 113.3(5) . . ?
C18 N6 Cr1 105.5(4) . . ?
C20 N6 Cr1 110.6(3) . . ?
C18 N6 H6N 109.1 . . ?
C20 N6 H6N 109.1 . . ?
Cr1 N6 H6N 109.1 . . ?
N1 C1 C6 110.0(4) . . ?
N1 C1 C2 113.0(5) . . ?
C6 C1 C2 111.4(5) . . ?
N1 C1 H1 107.4 . . ?
C6 C1 H1 107.4 . . ?
C2 C1 H1 107.4 . . ?
C1 C2 C3 109.3(5) . . ?
C1 C2 H2A 109.8 . . ?
C3 C2 H2A 109.8 . . ?
C1 C2 H2B 109.8 . . ?
C3 C2 H2B 109.8 . . ?
H2A C2 H2B 108.3 . . ?
C4 C3 C2 110.7(6) . . ?
C4 C3 H3A 109.5 . . ?
C2 C3 H3A 109.5 . . ?
C4 C3 H3B 109.5 . . ?
C2 C3 H3B 109.5 . . ?
H3A C3 H3B 108.1 . . ?
C3 C4 C5 113.0(6) . . ?
C3 C4 H4A 109.0 . . ?
C5 C4 H4A 109.0 . . ?
C3 C4 H4B 109.0 . . ?
C5 C4 H4B 109.0 . . ?
H4A C4 H4B 107.8 . . ?
C4 C5 C6 110.9(6) . . ?
C4 C5 H5A 109.5 . . ?
C6 C5 H5A 109.5 . . ?
C4 C5 H5B 109.5 . . ?
C6 C5 H5B 109.5 . . ?
H5A C5 H5B 108.0 . . ?
N2 C6 C1 108.9(5) . . ?
N2 C6 C5 115.7(5) . . ?
C1 C6 C5 109.6(5) . . ?
N2 C6 H6 107.5 . . ?
C1 C6 H6 107.5 . . ?
C5 C6 H6 107.5 . . ?
N1 C7 C8 110.2(5) . . ?
N1 C7 H7A 109.6 . . ?
C8 C7 H7A 109.6 . . ?
N1 C7 H7B 109.6 . . ?
C8 C7 H7B 109.6 . . ?
H7A C7 H7B 108.1 . . ?
N3 C8 C7 111.1(5) . . ?
N3 C8 H8A 109.4 . . ?
C7 C8 H8A 109.4 . . ?
N3 C8 H8B 109.4 . . ?
C7 C8 H8B 109.4 . . ?
H8A C8 H8B 108.0 . . ?
N2 C9 C10 110.8(5) . . ?
N2 C9 H9A 109.5 . . ?
C10 C9 H9A 109.5 . . ?
N2 C9 H9B 109.5 . . ?
C10 C9 H9B 109.5 . . ?
H9A C9 H9B 108.1 . . ?
N3 C10 C9 110.2(5) . . ?
N3 C10 H10A 109.6 . . ?
C9 C10 H10A 109.6 . . ?
N3 C10 H10B 109.6 . . ?
C9 C10 H10B 109.6 . . ?
H10A C10 H10B 108.1 . . ?
N4 C11 C16 108.7(4) . . ?
N4 C11 C12 115.4(5) . . ?
C16 C11 C12 111.2(5) . . ?
N4 C11 H11 107.1 . . ?
C16 C11 H11 107.1 . . ?
C12 C11 H11 107.1 . . ?
C13 C12 C11 108.3(5) . . ?
C13 C12 H12A 110.0 . . ?
C11 C12 H12A 110.0 . . ?
C13 C12 H12B 110.0 . . ?
C11 C12 H12B 110.0 . . ?
H12A C12 H12B 108.4 . . ?
C12 C13 C14 113.7(6) . . ?
C12 C13 H13A 108.8 . . ?
C14 C13 H13A 108.8 . . ?
C12 C13 H13B 108.8 . . ?
C14 C13 H13B 108.8 . . ?
H13A C13 H13B 107.7 . . ?
C13 C14 C15 110.9(5) . . ?
C13 C14 H14A 109.5 . . ?
C15 C14 H14A 109.5 . . ?
C13 C14 H14B 109.5 . . ?
C15 C14 H14B 109.5 . . ?
H14A C14 H14B 108.1 . . ?
C16 C15 C14 110.0(5) . . ?
C16 C15 H15A 109.7 . . ?
C14 C15 H15A 109.7 . . ?
C16 C15 H15B 109.7 . . ?
C14 C15 H15B 109.7 . . ?
H15A C15 H15B 108.2 . . ?
N5 C16 C15 112.1(4) . . ?
N5 C16 C11 110.3(4) . . ?
C15 C16 C11 110.6(5) . . ?
N5 C16 H16 107.9 . . ?
C15 C16 H16 107.9 . . ?
C11 C16 H16 107.9 . . ?
N4 C17 C18 110.2(5) . . ?
N4 C17 H17A 109.6 . . ?
C18 C17 H17A 109.6 . . ?
N4 C17 H17B 109.6 . . ?
C18 C17 H17B 109.6 . . ?
H17A C17 H17B 108.1 . . ?
N6 C18 C17 109.9(5) . . ?
N6 C18 H18A 109.7 . . ?
C17 C18 H18A 109.7 . . ?
N6 C18 H18B 109.7 . . ?
C17 C18 H18B 109.7 . . ?
H18A C18 H18B 108.2 . . ?
N5 C19 C20 109.7(5) . . ?
N5 C19 H19A 109.7 . . ?
C20 C19 H19A 109.7 . . ?
N5 C19 H19B 109.7 . . ?
C20 C19 H19B 109.7 . . ?
H19A C19 H19B 108.2 . . ?
N6 C20 C19 111.3(5) . . ?
N6 C20 H20A 109.4 . . ?
C19 C20 H20A 109.4 . . ?
N6 C20 H20B 109.4 . . ?
C19 C20 H20B 109.4 . . ?
H20A C20 H20B 108.0 . . ?
N9 Cr2 N12 93.43(19) . . ?
N9 Cr2 N11 97.68(18) . . ?
N12 Cr2 N11 83.00(19) . . ?
N9 Cr2 N8 83.40(18) . . ?
N12 Cr2 N8 176.6(2) . . ?
N11 Cr2 N8 96.24(19) . . ?
N9 Cr2 N10 176.08(19) . . ?
N12 Cr2 N10 82.70(19) . . ?
N11 Cr2 N10 82.48(18) . . ?
N8 Cr2 N10 100.49(18) . . ?
N9 Cr2 N7 82.19(18) . . ?
N12 Cr2 N7 98.29(18) . . ?
N11 Cr2 N7 178.71(18) . . ?
N8 Cr2 N7 82.46(18) . . ?
N10 Cr2 N7 97.75(18) . . ?
C27 N7 C21 113.1(4) . . ?
C27 N7 Cr2 105.8(3) . . ?
C21 N7 Cr2 110.8(3) . . ?
C27 N7 H7N 109.0 . . ?
C21 N7 H7N 109.0 . . ?
Cr2 N7 H7N 109.0 . . ?
C26 N8 C29 113.9(4) . . ?
C26 N8 Cr2 105.4(3) . . ?
C29 N8 Cr2 110.5(3) . . ?
C26 N8 H8N 109.0 . . ?
C29 N8 H8N 109.0 . . ?
Cr2 N8 H8N 109.0 . . ?
C30 N9 C28 113.5(5) . . ?
C30 N9 Cr2 105.5(3) . . ?
C28 N9 Cr2 111.6(3) . . ?
C30 N9 H9N 108.7 . . ?
C28 N9 H9N 108.7 . . ?
Cr2 N9 H9N 108.7 . . ?
C31 N10 C37 113.4(4) . . ?
C31 N10 Cr2 105.1(3) . . ?
C37 N10 Cr2 110.4(3) . . ?
C31 N10 H10N 109.3 . . ?
C37 N10 H10N 109.3 . . ?
Cr2 N10 H10N 109.3 . . ?
C39 N11 C36 112.1(4) . . ?
C39 N11 Cr2 105.9(3) . . ?
C36 N11 Cr2 111.1(3) . . ?
C39 N11 H11N 109.2 . . ?
C36 N11 H11N 109.2 . . ?
Cr2 N11 H11N 109.2 . . ?
C38 N12 C40 112.1(5) . . ?
C38 N12 Cr2 106.2(4) . . ?
C40 N12 Cr2 110.7(4) . . ?
C38 N12 H12N 109.2 . . ?
C40 N12 H12N 109.2 . . ?
Cr2 N12 H12N 109.2 . . ?
N7 C21 C26 109.8(4) . . ?
N7 C21 C22 113.5(5) . . ?
C26 C21 C22 110.8(5) . . ?
N7 C21 H21 107.5 . . ?
C26 C21 H21 107.5 . . ?
C22 C21 H21 107.5 . . ?
C23 C22 C21 109.4(5) . . ?
C23 C22 H22A 109.8 . . ?
C21 C22 H22A 109.8 . . ?
C23 C22 H22B 109.8 . . ?
C21 C22 H22B 109.8 . . ?
H22A C22 H22B 108.2 . . ?
C22 C23 C24 111.7(5) . . ?
C22 C23 H23A 109.3 . . ?
C24 C23 H23A 109.3 . . ?
C22 C23 H23B 109.3 . . ?
C24 C23 H23B 109.3 . . ?
H23A C23 H23B 107.9 . . ?
C25 C24 C23 111.3(5) . . ?
C25 C24 H24A 109.4 . . ?
C23 C24 H24A 109.4 . . ?
C25 C24 H24B 109.4 . . ?
C23 C24 H24B 109.4 . . ?
H24A C24 H24B 108.0 . . ?
C24 C25 C26 110.0(5) . . ?
C24 C25 H25A 109.7 . . ?
C26 C25 H25A 109.7 . . ?
C24 C25 H25B 109.7 . . ?
C26 C25 H25B 109.7 . . ?
H25A C25 H25B 108.2 . . ?
N8 C26 C21 108.7(4) . . ?
N8 C26 C25 116.1(5) . . ?
C21 C26 C25 111.4(5) . . ?
N8 C26 H26 106.7 . . ?
C21 C26 H26 106.7 . . ?
C25 C26 H26 106.7 . . ?
N7 C27 C28 110.5(5) . . ?
N7 C27 H27A 109.6 . . ?
C28 C27 H27A 109.6 . . ?
N7 C27 H27B 109.6 . . ?
C28 C27 H27B 109.6 . . ?
H27A C27 H27B 108.1 . . ?
N9 C28 C27 110.3(5) . . ?
N9 C28 H28A 109.6 . . ?
C27 C28 H28A 109.6 . . ?
N9 C28 H28B 109.6 . . ?
C27 C28 H28B 109.6 . . ?
H28A C28 H28B 108.1 . . ?
N8 C29 C30 110.8(5) . . ?
N8 C29 H29A 109.5 . . ?
C30 C29 H29A 109.5 . . ?
N8 C29 H29B 109.5 . . ?
C30 C29 H29B 109.5 . . ?
H29A C29 H29B 108.1 . . ?
N9 C30 C29 110.3(4) . . ?
N9 C30 H30A 109.6 . . ?
C29 C30 H30A 109.6 . . ?
N9 C30 H30B 109.6 . . ?
C29 C30 H30B 109.6 . . ?
H30A C30 H30B 108.1 . . ?
C36 C31 N10 108.8(4) . . ?
C36 C31 C32 111.3(5) . . ?
N10 C31 C32 114.3(5) . . ?
C36 C31 H31 107.4 . . ?
N10 C31 H31 107.4 . . ?
C32 C31 H31 107.4 . . ?
C33 C32 C31 107.2(5) . . ?
C33 C32 H32A 110.3 . . ?
C31 C32 H32A 110.3 . . ?
C33 C32 H32B 110.3 . . ?
C31 C32 H32B 110.3 . . ?
H32A C32 H32B 108.5 . . ?
C34 C33 C32 112.1(6) . . ?
C34 C33 H33A 109.2 . . ?
C32 C33 H33A 109.2 . . ?
C34 C33 H33B 109.2 . . ?
C32 C33 H33B 109.2 . . ?
H33A C33 H33B 107.9 . . ?
C35 C34 C33 111.5(6) . . ?
C35 C34 H34A 109.3 . . ?
C33 C34 H34A 109.3 . . ?
C35 C34 H34B 109.3 . . ?
C33 C34 H34B 109.3 . . ?
H34A C34 H34B 108.0 . . ?
C36 C35 C34 108.8(5) . . ?
C36 C35 H35A 109.9 . . ?
C34 C35 H35A 109.9 . . ?
C36 C35 H35B 109.9 . . ?
C34 C35 H35B 109.9 . . ?
H35A C35 H35B 108.3 . . ?
C31 C36 C35 110.8(5) . . ?
C31 C36 N11 109.3(4) . . ?
C35 C36 N11 112.6(5) . . ?
C31 C36 H36 108.0 . . ?
C35 C36 H36 108.0 . . ?
N11 C36 H36 108.0 . . ?
C38 C37 N10 111.0(5) . . ?
C38 C37 H37A 109.4 . . ?
N10 C37 H37A 109.4 . . ?
C38 C37 H37B 109.4 . . ?
N10 C37 H37B 109.4 . . ?
H37A C37 H37B 108.0 . . ?
N12 C38 C37 109.4(5) . . ?
N12 C38 H38A 109.8 . . ?
C37 C38 H38A 109.8 . . ?
N12 C38 H38B 109.8 . . ?
C37 C38 H38B 109.8 . . ?
H38A C38 H38B 108.2 . . ?
N11 C39 C40 109.0(5) . . ?
N11 C39 H39A 109.9 . . ?
C40 C39 H39A 109.9 . . ?
N11 C39 H39B 109.9 . . ?
C40 C39 H39B 109.9 . . ?
H39A C39 H39B 108.3 . . ?
N12 C40 C39 109.8(5) . . ?
N12 C40 H40A 109.7 . . ?
C39 C40 H40A 109.7 . . ?
N12 C40 H40B 109.7 . . ?
C39 C40 H40B 109.7 . . ?
H40A C40 H40B 108.2 . . ?

loop_
_geom_bond_atom_site_label_1
_geom_bond_atom_site_label_2
_geom_bond_distance
_geom_bond_site_symmetry_2
_geom_bond_publ_flag
Cr1 N3 2.073(5) . ?
Cr1 N6 2.074(5) . ?
Cr1 N4 2.086(4) . ?
Cr1 N1 2.091(5) . ?
Cr1 N2 2.098(5) . ?
Cr1 N5 2.105(4) . ?
N1 C7 1.483(8) . ?
N1 C1 1.502(7) . ?
N1 H1N 0.9100 . ?
N2 C6 1.478(7) . ?
N2 C9 1.503(7) . ?
N2 H2N 0.9100 . ?
N3 C8 1.474(8) . ?
N3 C10 1.504(8) . ?
N3 H3N 0.9100 . ?
N4 C11 1.511(7) . ?
N4 C17 1.511(7) . ?
N4 H4N 0.9100 . ?
N5 C19 1.471(7) . ?
N5 C16 1.501(7) . ?
N5 H5N 0.9100 . ?
N6 C18 1.496(8) . ?
N6 C20 1.513(8) . ?
N6 H6N 0.9100 . ?
C1 C6 1.522(8) . ?
C1 C2 1.528(8) . ?
C1 H1 0.9800 . ?
C2 C3 1.532(10) . ?
C2 H2A 0.9700 . ?
C2 H2B 0.9700 . ?
C3 C4 1.504(11) . ?
C3 H3A 0.9700 . ?
C3 H3B 0.9700 . ?
C4 C5 1.518(10) . ?
C4 H4A 0.9700 . ?
C4 H4B 0.9700 . ?
C5 C6 1.527(8) . ?
C5 H5A 0.9700 . ?
C5 H5B 0.9700 . ?
C6 H6 0.9800 . ?
C7 C8 1.512(10) . ?
C7 H7A 0.9700 . ?
C7 H7B 0.9700 . ?
C8 H8A 0.9700 . ?
C8 H8B 0.9700 . ?
C9 C10 1.505(9) . ?
C9 H9A 0.9700 . ?
C9 H9B 0.9700 . ?
C10 H10A 0.9700 . ?
C10 H10B 0.9700 . ?
C11 C16 1.521(8) . ?
C11 C12 1.539(8) . ?
C11 H11 0.9800 . ?
C12 C13 1.524(9) . ?
C12 H12A 0.9700 . ?
C12 H12B 0.9700 . ?
C13 C14 1.527(10) . ?
C13 H13A 0.9700 . ?
C13 H13B 0.9700 . ?
C14 C15 1.544(8) . ?
C14 H14A 0.9700 . ?
C14 H14B 0.9700 . ?
C15 C16 1.511(8) . ?
C15 H15A 0.9700 . ?
C15 H15B 0.9700 . ?
C16 H16 0.9800 . ?
C17 C18 1.512(8) . ?
C17 H17A 0.9700 . ?
C17 H17B 0.9700 . ?
C18 H18A 0.9700 . ?
C18 H18B 0.9700 . ?
C19 C20 1.526(9) . ?
C19 H19A 0.9700 . ?
C19 H19B 0.9700 . ?
C20 H20A 0.9700 . ?
C20 H20B 0.9700 . ?
Cr2 N9 2.070(5) . ?
Cr2 N12 2.070(5) . ?
Cr2 N11 2.074(4) . ?
Cr2 N8 2.079(4) . ?
Cr2 N10 2.079(5) . ?
Cr2 N7 2.090(4) . ?
N7 C27 1.465(7) . ?
N7 C21 1.512(7) . ?
N7 H7N 0.9100 . ?
N8 C26 1.503(7) . ?
N8 C29 1.503(7) . ?
N8 H8N 0.9100 . ?
N9 C30 1.489(7) . ?
N9 C28 1.501(7) . ?
N9 H9N 0.9100 . ?
N10 C31 1.506(7) . ?
N10 C37 1.514(7) . ?
N10 H10N 0.9100 . ?
N11 C39 1.471(7) . ?
N11 C36 1.518(7) . ?
N11 H11N 0.9100 . ?
N12 C38 1.492(8) . ?
N12 C40 1.515(8) . ?
N12 H12N 0.9100 . ?
C21 C26 1.513(8) . ?
C21 C22 1.534(8) . ?
C21 H21 0.9800 . ?
C22 C23 1.518(9) . ?
C22 H22A 0.9700 . ?
C22 H22B 0.9700 . ?
C23 C24 1.523(10) . ?
C23 H23A 0.9700 . ?
C23 H23B 0.9700 . ?
C24 C25 1.518(9) . ?
C24 H24A 0.9700 . ?
C24 H24B 0.9700 . ?
C25 C26 1.520(8) . ?
C25 H25A 0.9700 . ?
C25 H25B 0.9700 . ?
C26 H26 0.9800 . ?
C27 C28 1.517(8) . ?
C27 H27A 0.9700 . ?
C27 H27B 0.9700 . ?
C28 H28A 0.9700 . ?
C28 H28B 0.9700 . ?
C29 C30 1.521(8) . ?
C29 H29A 0.9700 . ?
C29 H29B 0.9700 . ?
C30 H30A 0.9700 . ?
C30 H30B 0.9700 . ?
C31 C36 1.499(8) . ?
C31 C32 1.549(8) . ?
C31 H31 0.9800 . ?
C32 C33 1.526(10) . ?
C32 H32A 0.9700 . ?
C32 H32B 0.9700 . ?
C33 C34 1.524(11) . ?
C33 H33A 0.9700 . ?
C33 H33B 0.9700 . ?
C34 C35 1.518(9) . ?
C34 H34A 0.9700 . ?
C34 H34B 0.9700 . ?
C35 C36 1.512(8) . ?
C35 H35A 0.9700 . ?
C35 H35B 0.9700 . ?
C36 H36 0.9800 . ?
C37 C38 1.497(9) . ?
C37 H37A 0.9700 . ?
C37 H37B 0.9700 . ?
C38 H38A 0.9700 . ?
C38 H38B 0.9700 . ?
C39 C40 1.539(9) . ?
C39 H39A 0.9700 . ?
C39 H39B 0.9700 . ?
C40 H40A 0.9700 . ?
C40 H40B 0.9700 . ?

loop_
_geom_torsion_atom_site_label_1
_geom_torsion_atom_site_label_2
_geom_torsion_atom_site_label_3
_geom_torsion_atom_site_label_4
_geom_torsion
_geom_torsion_site_symmetry_1
_geom_torsion_site_symmetry_2
_geom_torsion_site_symmetry_3
_geom_torsion_site_symmetry_4
_geom_torsion_publ_flag
N3 Cr1 N1 C7 -30.5(4) . . . . ?
N6 Cr1 N1 C7 62.6(4) . . . . ?
N4 Cr1 N1 C7 146.4(4) . . . . ?
N2 Cr1 N1 C7 -114.3(4) . . . . ?
N5 Cr1 N1 C7 18(8) . . . . ?
N3 Cr1 N1 C1 90.0(4) . . . . ?
N6 Cr1 N1 C1 -176.9(4) . . . . ?
N4 Cr1 N1 C1 -93.1(4) . . . . ?
N2 Cr1 N1 C1 6.2(4) . . . . ?
N5 Cr1 N1 C1 138(7) . . . . ?
N3 Cr1 N2 C6 -114.0(4) . . . . ?
N6 Cr1 N2 C6 -98(3) . . . . ?
N4 Cr1 N2 C6 66.0(4) . . . . ?
N1 Cr1 N2 C6 -31.2(3) . . . . ?
N5 Cr1 N2 C6 149.8(3) . . . . ?
N3 Cr1 N2 C9 9.6(4) . . . . ?
N6 Cr1 N2 C9 25(3) . . . . ?
N4 Cr1 N2 C9 -170.4(4) . . . . ?
N1 Cr1 N2 C9 92.4(4) . . . . ?
N5 Cr1 N2 C9 -86.5(4) . . . . ?
N6 Cr1 N3 C8 -86.4(4) . . . . ?
N4 Cr1 N3 C8 -88(4) . . . . ?
N1 Cr1 N3 C8 9.4(4) . . . . ?
N2 Cr1 N3 C8 92.7(4) . . . . ?
N5 Cr1 N3 C8 -169.6(4) . . . . ?
N6 Cr1 N3 C10 149.4(4) . . . . ?
N4 Cr1 N3 C10 148(4) . . . . ?
N1 Cr1 N3 C10 -114.8(4) . . . . ?
N2 Cr1 N3 C10 -31.5(4) . . . . ?
N5 Cr1 N3 C10 66.2(4) . . . . ?
N3 Cr1 N4 C11 -114(4) . . . . ?
N6 Cr1 N4 C11 -115.4(4) . . . . ?
N1 Cr1 N4 C11 149.2(3) . . . . ?
N2 Cr1 N4 C11 65.5(3) . . . . ?
N5 Cr1 N4 C11 -31.9(3) . . . . ?
N3 Cr1 N4 C17 9(4) . . . . ?
N6 Cr1 N4 C17 7.7(4) . . . . ?
N1 Cr1 N4 C17 -87.7(4) . . . . ?
N2 Cr1 N4 C17 -171.4(4) . . . . ?
N5 Cr1 N4 C17 91.2(4) . . . . ?
N3 Cr1 N5 C19 61.7(3) . . . . ?
N6 Cr1 N5 C19 -31.3(3) . . . . ?
N4 Cr1 N5 C19 -115.2(3) . . . . ?
N1 Cr1 N5 C19 13(8) . . . . ?
N2 Cr1 N5 C19 145.6(3) . . . . ?
N3 Cr1 N5 C16 -175.2(3) . . . . ?
N6 Cr1 N5 C16 91.8(3) . . . . ?
N4 Cr1 N5 C16 7.9(3) . . . . ?
N1 Cr1 N5 C16 137(7) . . . . ?
N2 Cr1 N5 C16 -91.4(3) . . . . ?
N3 Cr1 N6 C18 149.6(4) . . . . ?
N4 Cr1 N6 C18 -30.5(4) . . . . ?
N1 Cr1 N6 C18 67.2(4) . . . . ?
N2 Cr1 N6 C18 134(3) . . . . ?
N5 Cr1 N6 C18 -113.8(4) . . . . ?
N3 Cr1 N6 C20 -87.6(4) . . . . ?
N4 Cr1 N6 C20 92.3(4) . . . . ?
N1 Cr1 N6 C20 -169.9(4) . . . . ?
N2 Cr1 N6 C20 -103(3) . . . . ?
N5 Cr1 N6 C20 9.1(4) . . . . ?
C7 N1 C1 C6 137.1(5) . . . . ?
Cr1 N1 C1 C6 19.9(5) . . . . ?
C7 N1 C1 C2 -97.7(6) . . . . ?
Cr1 N1 C1 C2 145.1(4) . . . . ?
N1 C1 C2 C3 176.4(5) . . . . ?
C6 C1 C2 C3 -59.1(7) . . . . ?
C1 C2 C3 C4 56.2(8) . . . . ?
C2 C3 C4 C5 -55.1(9) . . . . ?
C3 C4 C5 C6 54.7(8) . . . . ?
C9 N2 C6 C1 -70.2(6) . . . . ?
Cr1 N2 C6 C1 50.9(5) . . . . ?
C9 N2 C6 C5 53.7(7) . . . . ?
Cr1 N2 C6 C5 174.8(4) . . . . ?
N1 C1 C6 N2 -47.8(6) . . . . ?
C2 C1 C6 N2 -173.9(5) . . . . ?
N1 C1 C6 C5 -175.2(5) . . . . ?
C2 C1 C6 C5 58.7(7) . . . . ?
C4 C5 C6 N2 -178.7(5) . . . . ?
C4 C5 C6 C1 -55.2(7) . . . . ?
C1 N1 C7 C8 -73.2(6) . . . . ?
Cr1 N1 C7 C8 46.8(5) . . . . ?
C10 N3 C8 C7 133.0(5) . . . . ?
Cr1 N3 C8 C7 14.0(6) . . . . ?
N1 C7 C8 N3 -40.9(7) . . . . ?
C6 N2 C9 C10 133.1(5) . . . . ?
Cr1 N2 C9 C10 15.1(6) . . . . ?
C8 N3 C10 C9 -73.9(6) . . . . ?
Cr1 N3 C10 C9 49.1(5) . . . . ?
N2 C9 C10 N3 -43.1(7) . . . . ?
C17 N4 C11 C16 -70.1(6) . . . . ?
Cr1 N4 C11 C16 50.9(4) . . . . ?
C17 N4 C11 C12 55.5(6) . . . . ?
Cr1 N4 C11 C12 176.5(4) . . . . ?
N4 C11 C12 C13 178.4(5) . . . . ?
C16 C11 C12 C13 -57.3(7) . . . . ?
C11 C12 C13 C14 54.5(7) . . . . ?
C12 C13 C14 C15 -54.0(8) . . . . ?
C13 C14 C15 C16 54.3(7) . . . . ?
C19 N5 C16 C15 -99.3(6) . . . . ?
Cr1 N5 C16 C15 142.0(4) . . . . ?
C19 N5 C16 C11 137.0(5) . . . . ?
Cr1 N5 C16 C11 18.3(5) . . . . ?
C14 C15 C16 N5 178.1(5) . . . . ?
C14 C15 C16 C11 -58.3(7) . . . . ?
N4 C11 C16 N5 -46.3(6) . . . . ?
C12 C11 C16 N5 -174.4(5) . . . . ?
N4 C11 C16 C15 -170.9(4) . . . . ?
C12 C11 C16 C15 61.0(6) . . . . ?
C11 N4 C17 C18 135.0(5) . . . . ?
Cr1 N4 C17 C18 17.1(6) . . . . ?
C20 N6 C18 C17 -72.3(6) . . . . ?
Cr1 N6 C18 C17 48.9(6) . . . . ?
N4 C17 C18 N6 -44.2(7) . . . . ?
C16 N5 C19 C20 -73.8(6) . . . . ?
Cr1 N5 C19 C20 47.6(5) . . . . ?
C18 N6 C20 C19 132.8(5) . . . . ?
Cr1 N6 C20 C19 14.6(6) . . . . ?
N5 C19 C20 N6 -42.1(6) . . . . ?
N9 Cr2 N7 C27 -31.4(3) . . . . ?
N12 Cr2 N7 C27 60.9(4) . . . . ?
N11 Cr2 N7 C27 -116(8) . . . . ?
N8 Cr2 N7 C27 -115.8(3) . . . . ?
N10 Cr2 N7 C27 144.6(3) . . . . ?
N9 Cr2 N7 C21 91.5(4) . . . . ?
N12 Cr2 N7 C21 -176.1(3) . . . . ?
N11 Cr2 N7 C21 7(9) . . . . ?
N8 Cr2 N7 C21 7.2(3) . . . . ?
N10 Cr2 N7 C21 -92.4(4) . . . . ?
N9 Cr2 N8 C26 -114.4(3) . . . . ?
N12 Cr2 N8 C26 -135(3) . . . . ?
N11 Cr2 N8 C26 148.5(3) . . . . ?
N10 Cr2 N8 C26 65.1(3) . . . . ?
N7 Cr2 N8 C26 -31.5(3) . . . . ?
N9 Cr2 N8 C29 9.0(4) . . . . ?
N12 Cr2 N8 C29 -11(3) . . . . ?
N11 Cr2 N8 C29 -88.0(4) . . . . ?
N10 Cr2 N8 C29 -171.5(4) . . . . ?
N7 Cr2 N8 C29 92.0(4) . . . . ?
N12 Cr2 N9 C30 148.1(4) . . . . ?
N11 Cr2 N9 C30 64.7(4) . . . . ?
N8 Cr2 N9 C30 -30.7(4) . . . . ?
N10 Cr2 N9 C30 157(3) . . . . ?
N7 Cr2 N9 C30 -114.0(4) . . . . ?
N12 Cr2 N9 C28 -88.2(4) . . . . ?
N11 Cr2 N9 C28 -171.6(4) . . . . ?
N8 Cr2 N9 C28 93.0(4) . . . . ?
N10 Cr2 N9 C28 -80(3) . . . . ?
N7 Cr2 N9 C28 9.7(4) . . . . ?
N9 Cr2 N10 C31 -123(3) . . . . ?
N12 Cr2 N10 C31 -114.8(4) . . . . ?
N11 Cr2 N10 C31 -30.9(3) . . . . ?
N8 Cr2 N10 C31 64.1(4) . . . . ?
N7 Cr2 N10 C31 147.8(3) . . . . ?
N9 Cr2 N10 C37 -1(3) . . . . ?
N12 Cr2 N10 C37 7.9(4) . . . . ?
N11 Cr2 N10 C37 91.7(4) . . . . ?
N8 Cr2 N10 C37 -173.3(4) . . . . ?
N7 Cr2 N10 C37 -89.5(4) . . . . ?
N9 Cr2 N11 C39 60.6(4) . . . . ?
N12 Cr2 N11 C39 -32.0(4) . . . . ?
N8 Cr2 N11 C39 144.7(4) . . . . ?
N10 Cr2 N11 C39 -115.5(4) . . . . ?
N7 Cr2 N11 C39 145(8) . . . . ?
N9 Cr2 N11 C36 -177.5(3) . . . . ?
N12 Cr2 N11 C36 90.0(4) . . . . ?
N8 Cr2 N11 C36 -93.4(4) . . . . ?
N10 Cr2 N11 C36 6.4(3) . . . . ?
N7 Cr2 N11 C36 -94(8) . . . . ?
N9 Cr2 N12 C38 148.9(4) . . . . ?
N11 Cr2 N12 C38 -113.8(4) . . . . ?
N8 Cr2 N12 C38 169(3) . . . . ?
N10 Cr2 N12 C38 -30.6(4) . . . . ?
N7 Cr2 N12 C38 66.3(4) . . . . ?
N9 Cr2 N12 C40 -89.2(4) . . . . ?
N11 Cr2 N12 C40 8.1(4) . . . . ?
N8 Cr2 N12 C40 -69(3) . . . . ?
N10 Cr2 N12 C40 91.4(4) . . . . ?
N7 Cr2 N12 C40 -171.8(4) . . . . ?
C27 N7 C21 C26 137.6(5) . . . . ?
Cr2 N7 C21 C26 19.0(5) . . . . ?
C27 N7 C21 C22 -97.9(5) . . . . ?
Cr2 N7 C21 C22 143.5(4) . . . . ?
N7 C21 C22 C23 178.9(5) . . . . ?
C26 C21 C22 C23 -57.0(6) . . . . ?
C21 C22 C23 C24 56.3(7) . . . . ?
C22 C23 C24 C25 -56.4(8) . . . . ?
C23 C24 C25 C26 55.4(7) . . . . ?
C29 N8 C26 C21 -70.4(6) . . . . ?
Cr2 N8 C26 C21 50.9(5) . . . . ?
C29 N8 C26 C25 56.1(6) . . . . ?
Cr2 N8 C26 C25 177.4(4) . . . . ?
N7 C21 C26 N8 -46.5(6) . . . . ?
C22 C21 C26 N8 -172.6(4) . . . . ?
N7 C21 C26 C25 -175.7(5) . . . . ?
C22 C21 C26 C25 58.1(6) . . . . ?
C24 C25 C26 N8 178.0(5) . . . . ?
C24 C25 C26 C21 -56.8(7) . . . . ?
C21 N7 C27 C28 -73.5(6) . . . . ?
Cr2 N7 C27 C28 48.0(5) . . . . ?
C30 N9 C28 C27 132.7(5) . . . . ?
Cr2 N9 C28 C27 13.6(6) . . . . ?
N7 C27 C28 N9 -41.4(7) . . . . ?
C26 N8 C29 C30 133.2(5) . . . . ?
Cr2 N8 C29 C30 14.8(6) . . . . ?
C28 N9 C30 C29 -75.0(6) . . . . ?
Cr2 N9 C30 C29 47.5(5) . . . . ?
N8 C29 C30 N9 -41.9(7) . . . . ?
C37 N10 C31 C36 -69.6(6) . . . . ?
Cr2 N10 C31 C36 51.1(5) . . . . ?
C37 N10 C31 C32 55.5(7) . . . . ?
Cr2 N10 C31 C32 176.2(4) . . . . ?
C36 C31 C32 C33 -58.0(7) . . . . ?
N10 C31 C32 C33 178.3(5) . . . . ?
C31 C32 C33 C34 55.7(7) . . . . ?
C32 C33 C34 C35 -57.2(8) . . . . ?
C33 C34 C35 C36 56.5(8) . . . . ?
N10 C31 C36 C35 -172.0(5) . . . . ?
C32 C31 C36 C35 61.2(6) . . . . ?
N10 C31 C36 N11 -47.3(6) . . . . ?
C32 C31 C36 N11 -174.1(5) . . . . ?
C34 C35 C36 C31 -58.8(7) . . . . ?
C34 C35 C36 N11 178.4(5) . . . . ?
C39 N11 C36 C31 138.3(5) . . . . ?
Cr2 N11 C36 C31 20.1(5) . . . . ?
C39 N11 C36 C35 -98.0(6) . . . . ?
Cr2 N11 C36 C35 143.7(4) . . . . ?
C31 N10 C37 C38 134.5(5) . . . . ?
Cr2 N10 C37 C38 16.8(6) . . . . ?
C40 N12 C38 C37 -72.6(6) . . . . ?
Cr2 N12 C38 C37 48.4(5) . . . . ?
N10 C37 C38 N12 -43.4(7) . . . . ?
C36 N11 C39 C40 -71.6(6) . . . . ?
Cr2 N11 C39 C40 49.7(5) . . . . ?
C38 N12 C40 C39 135.1(5) . . . . ?
Cr2 N12 C40 C39 16.7(6) . . . . ?
N11 C39 C40 N12 -44.4(7) . . . . ?
